data_7018054
loop_
_publ_author_name
'Zhao, Xiaoliang'
'Dou, Jianmin'
'Sun, Di'
'Cui, Peipei'
'Sun, Daofeng'
'Wu, Qingyin'

_publ_section_title
;
 A porous metal-organic framework (MOF) with unusual 2D\\rightarrow 3D
 polycatenation based on honeycomb layers.
;
_journal_issue 7
_journal_name_full 'Dalton transactions (Cambridge, England : 2003)'
_journal_page_first 1928
_journal_page_last 1930
_journal_paper_doi 10.1039/c2dt11898j
_journal_volume 41
_journal_year 2012
_chemical_formula_sum 'C35 H13.75 N O7 Zn2'
_chemical_formula_weight 690.96
_chemical_name_systematic
;
?
;
_space_group_IT_number 15
_symmetry_cell_setting monoclinic
_symmetry_space_group_name_Hall '-C 2yc'
_symmetry_space_group_name_H-M 'C 1 2/c 1'
_atom_sites_solution_hydrogens geom
_atom_sites_solution_primary direct
_atom_sites_solution_secondary difmap
_audit_creation_method SHELXL-97
_cell_angle_alpha 90.00
_cell_angle_beta 116.017(4)
_cell_angle_gamma 90.00
_cell_formula_units_Z 8
_cell_length_a 27.854(6)
_cell_length_b 17.042(4)
_cell_length_c 20.656(4)
_cell_measurement_temperature 298(2)
_cell_volume 8812(3)
_computing_structure_refinement 'SHELXL-97 (Sheldrick, 1997)'
_diffrn_ambient_temperature 298(2)
_diffrn_measured_fraction_theta_full 0.990
_diffrn_measured_fraction_theta_max 0.990
_diffrn_radiation_monochromator graphite
_diffrn_radiation_source 'fine-focus sealed tube'
_diffrn_radiation_type MoK\a
_diffrn_radiation_wavelength 0.71073
_diffrn_reflns_av_R_equivalents 0.0851
_diffrn_reflns_av_sigmaI/netI 0.1044
_diffrn_reflns_limit_h_max 27
_diffrn_reflns_limit_h_min -27
_diffrn_reflns_limit_k_max 16
_diffrn_reflns_limit_k_min -14
_diffrn_reflns_limit_l_max 20
_diffrn_reflns_limit_l_min -18
_diffrn_reflns_number 14611
_diffrn_reflns_theta_full 20.89
_diffrn_reflns_theta_max 20.89
_diffrn_reflns_theta_min 1.45
_exptl_absorpt_coefficient_mu 1.124
_exptl_absorpt_correction_T_max 0.9155
_exptl_absorpt_correction_T_min 0.8959
_exptl_absorpt_correction_type multi-scan
_exptl_crystal_density_diffrn 1.042
_exptl_crystal_density_method 'not measured'
_exptl_crystal_F_000 2774
_exptl_crystal_size_max 0.10
_exptl_crystal_size_mid 0.10
_exptl_crystal_size_min 0.08
_refine_diff_density_max 0.945
_refine_diff_density_min -0.416
_refine_diff_density_rms 0.097
_refine_ls_extinction_method none
_refine_ls_goodness_of_fit_ref 0.883
_refine_ls_hydrogen_treatment mixed
_refine_ls_matrix_type full
_refine_ls_number_parameters 406
_refine_ls_number_reflns 4621
_refine_ls_number_restraints 0
_refine_ls_restrained_S_all 0.883
_refine_ls_R_factor_all 0.1271
_refine_ls_R_factor_gt 0.0763
_refine_ls_shift/su_max 0.000
_refine_ls_shift/su_mean 0.000
_refine_ls_structure_factor_coef Fsqd
_refine_ls_weighting_details 'calc w=1/[\s^2^(Fo^2^)+(0.1389P)^2^+0.0000P] where P=(Fo^2^+2Fc^2^)/3'
_refine_ls_weighting_scheme calc
_refine_ls_wR_factor_gt 0.2064
_refine_ls_wR_factor_ref 0.2286
_reflns_number_gt 2260
_reflns_number_total 4621
_reflns_threshold_expression >2sigma(I)
_cod_data_source_file c2dt11898j.txt
_cod_data_source_block squeezed1
_cod_original_sg_symbol_H-M C2/c
_cod_database_code 7018054

loop_
_symmetry_equiv_pos_as_xyz
'x, y, z'
'-x, y, -z+1/2'
'x+1/2, y+1/2, z'
'-x+1/2, y+1/2, -z+1/2'
'-x, -y, -z'
'x, -y, z-1/2'
'-x+1/2, -y+1/2, -z'
'x+1/2, -y+1/2, z-1/2'

loop_
_atom_site_label
_atom_site_type_symbol
_atom_site_fract_x
_atom_site_fract_y
_atom_site_fract_z
_atom_site_U_iso_or_equiv
_atom_site_adp_type
_atom_site_occupancy
_atom_site_symmetry_multiplicity
_atom_site_calc_flag
_atom_site_refinement_flags
N1 N 0.0917(4) 0.0585(5) -0.0653(5) 0.070(2) Uani 1 1 d .
Zn1 Zn 0.13893(5) 0.06800(7) 0.04076(6) 0.0638(5) Uani 1 1 d .
Zn2 Zn 0.20059(5) 0.06933(7) 0.22453(7) 0.0720(5) Uani 1 1 d .
O1 O 0.1556(4) -0.0270(4) 0.1861(5) 0.097(3) Uani 1 1 d .
O2 O 0.1113(3) -0.0217(4) 0.0691(5) 0.090(3) Uani 1 1 d .
O3 O -0.2535(3) -0.4297(5) 0.1718(5) 0.103(3) Uani 1 1 d .
O4 O -0.2899(4) -0.4448(5) 0.0547(5) 0.096(3) Uani 1 1 d .
O5 O 0.1539(4) -0.8389(5) 0.1829(6) 0.123(4) Uani 1 1 d .
O6 O 0.1199(3) -0.8338(4) 0.0649(5) 0.092(3) Uani 1 1 d .
O8 O 0.2225(13) 0.0593(10) 0.3280(9) 0.46(2) Uani 1 1 d .
C1 C 0.1266(5) -0.0556(7) 0.1282(7) 0.070(3) Uani 1 1 d .
C2 C 0.1046(4) -0.1353(6) 0.1291(7) 0.056(3) Uani 1 1 d .
C3 C 0.1181(4) -0.1742(6) 0.1907(6) 0.071(3) Uani 1 1 d .
H3 H 0.1427 -0.1528 0.2340 0.085 Uiso 1 1 calc R
C4 C 0.0953(4) -0.2467(6) 0.1895(6) 0.070(3) Uani 1 1 d .
H4 H 0.1046 -0.2732 0.2327 0.084 Uiso 1 1 calc R
C5 C 0.0597(4) -0.2805(5) 0.1270(6) 0.050(3) Uani 1 1 d .
C6 C 0.0472(4) -0.2423(6) 0.0638(6) 0.073(3) Uani 1 1 d .
H6 H 0.0245 -0.2647 0.0200 0.088 Uiso 1 1 calc R
C7 C 0.0693(5) -0.1693(7) 0.0668(7) 0.078(3) Uani 1 1 d .
H7 H 0.0596 -0.1418 0.0240 0.094 Uiso 1 1 calc R
C8 C 0.0336(4) -0.3617(6) 0.1263(5) 0.052(3) Uani 1 1 d .
C9 C 0.0587(4) -0.4317(6) 0.1213(5) 0.049(2) Uani 1 1 d .
C10 C 0.1119(4) -0.4277(5) 0.1159(6) 0.070(3) Uani 1 1 d .
H10A H 0.1216 -0.3738 0.1150 0.104 Uiso 1 1 calc R
H10B H 0.1081 -0.4533 0.0726 0.104 Uiso 1 1 calc R
H10C H 0.1392 -0.4534 0.1569 0.104 Uiso 1 1 calc R
C11 C 0.0357(4) -0.5013(6) 0.1235(5) 0.044(2) Uani 1 1 d .
C12 C -0.0125(5) -0.5048(5) 0.1257(5) 0.057(3) Uani 1 1 d .
C13 C -0.0397(4) -0.4352(6) 0.1270(5) 0.050(2) Uani 1 1 d .
C14 C -0.0149(4) -0.3636(6) 0.1307(5) 0.055(3) Uani 1 1 d .
C15 C -0.0413(4) -0.2851(5) 0.1373(5) 0.060(3) Uani 1 1 d .
H15A H -0.0185 -0.2419 0.1393 0.090 Uiso 1 1 calc R
H15B H -0.0462 -0.2859 0.1804 0.090 Uiso 1 1 calc R
H15C H -0.0753 -0.2791 0.0962 0.090 Uiso 1 1 calc R
C16 C 0.0633(4) -0.5753(6) 0.1236(6) 0.059(3) Uani 1 1 d .
C17 C 0.0614(4) -0.6083(7) 0.0642(6) 0.066(3) Uani 1 1 d .
H17 H 0.0435 -0.5812 0.0210 0.079 Uiso 1 1 calc R
C18 C 0.0839(4) -0.6792(7) 0.0617(6) 0.073(3) Uani 1 1 d .
H18 H 0.0833 -0.6976 0.0189 0.087 Uiso 1 1 calc R
C19 C 0.1077(4) -0.7229(6) 0.1247(7) 0.068(3) Uani 1 1 d .
C20 C 0.1125(5) -0.6916(7) 0.1903(6) 0.091(4) Uani 1 1 d .
H20 H 0.1306 -0.7184 0.2335 0.109 Uiso 1 1 calc R
C21 C 0.0890(5) -0.6193(8) 0.1878(6) 0.094(4) Uani 1 1 d .
H21 H 0.0903 -0.5987 0.2303 0.113 Uiso 1 1 calc R
C23 C -0.0933(4) -0.4373(5) 0.1254(5) 0.053(3) Uani 1 1 d .
C24 C -0.0995(4) -0.4342(5) 0.1876(6) 0.064(3) Uani 1 1 d .
H24 H -0.0697 -0.4320 0.2321 0.077 Uiso 1 1 calc R
C25 C -0.1508(5) -0.4344(6) 0.1841(6) 0.071(3) Uani 1 1 d .
H25 H -0.1546 -0.4311 0.2265 0.086 Uiso 1 1 calc R
C26 C -0.1960(5) -0.4395(5) 0.1189(6) 0.062(3) Uani 1 1 d .
C27 C -0.1894(4) -0.4434(6) 0.0567(6) 0.081(3) Uani 1 1 d .
H27 H -0.2192 -0.4469 0.0123 0.098 Uiso 1 1 calc R
C28 C -0.1383(5) -0.4419(6) 0.0599(6) 0.085(4) Uani 1 1 d .
H28 H -0.1343 -0.4441 0.0175 0.103 Uiso 1 1 calc R
C30 C -0.2516(5) -0.4379(6) 0.1138(8) 0.069(3) Uani 1 1 d .
C31 C -0.0430(5) -0.5803(5) 0.1216(7) 0.083(4) Uani 1 1 d .
H31A H -0.0757 -0.5680 0.1244 0.125 Uiso 1 1 calc R
H31B H -0.0216 -0.6140 0.1609 0.125 Uiso 1 1 calc R
H31C H -0.0511 -0.6064 0.0768 0.125 Uiso 1 1 calc R
C32 C 0.1277(5) -0.8058(8) 0.1240(8) 0.077(4) Uani 1 1 d .
C33 C 0.1064(5) 0.0614(9) -0.1151(7) 0.116(5) Uani 1 1 d .
H33 H 0.1429 0.0654 -0.1012 0.139 Uiso 1 1 calc R
C34 C 0.0734(6) 0.0590(9) -0.1880(7) 0.131(6) Uani 1 1 d .
H34 H 0.0876 0.0598 -0.2212 0.157 Uiso 1 1 calc R
C35 C 0.0197(5) 0.0554(6) -0.2105(5) 0.071(3) Uani 1 1 d .
C36 C 0.0023(6) 0.0536(8) -0.1592(7) 0.109(5) Uani 1 1 d .
H36 H -0.0342 0.0509 -0.1721 0.130 Uiso 1 1 calc R
C37 C 0.0380(6) 0.0558(8) -0.0881(7) 0.112(5) Uani 1 1 d .
H37 H 0.0250 0.0554 -0.0537 0.134 Uiso 1 1 calc R

loop_
_atom_site_aniso_label
_atom_site_aniso_U_11
_atom_site_aniso_U_22
_atom_site_aniso_U_33
_atom_site_aniso_U_23
_atom_site_aniso_U_13
_atom_site_aniso_U_12
N1 0.066(7) 0.080(6) 0.064(6) -0.012(5) 0.028(6) -0.007(5)
Zn1 0.0601(9) 0.0611(9) 0.0623(9) -0.0015(7) 0.0195(7) 0.0025(7)
Zn2 0.0707(10) 0.0704(10) 0.0751(10) 0.0040(8) 0.0320(8) -0.0007(7)
O1 0.107(7) 0.069(6) 0.091(7) -0.001(5) 0.021(6) -0.028(5)
O2 0.088(6) 0.078(6) 0.088(6) 0.006(5) 0.023(5) -0.038(5)
O3 0.084(7) 0.115(7) 0.133(8) 0.007(6) 0.068(6) -0.003(5)
O4 0.066(6) 0.125(7) 0.094(7) -0.014(6) 0.033(5) -0.018(5)
O5 0.190(11) 0.067(6) 0.136(9) 0.025(6) 0.094(8) 0.056(6)
O6 0.082(6) 0.077(6) 0.101(7) -0.013(5) 0.025(5) 0.016(4)
O8 0.82(6) 0.24(2) 0.153(14) -0.070(13) 0.06(2) -0.20(2)
C1 0.085(10) 0.059(9) 0.051(8) 0.000(7) 0.016(7) 0.003(7)
C2 0.041(7) 0.039(7) 0.075(9) 0.017(7) 0.014(6) 0.003(5)
C3 0.059(8) 0.047(7) 0.085(9) 0.002(7) 0.012(7) -0.020(6)
C4 0.065(9) 0.068(8) 0.069(8) -0.003(7) 0.022(7) -0.002(7)
C5 0.046(7) 0.033(6) 0.069(8) 0.000(6) 0.023(6) -0.007(5)
C6 0.067(8) 0.059(8) 0.078(9) 0.013(7) 0.018(7) -0.020(6)
C7 0.082(10) 0.062(8) 0.081(9) 0.021(7) 0.027(8) 0.001(7)
C8 0.047(7) 0.058(7) 0.051(7) -0.009(5) 0.020(6) -0.016(6)
C9 0.044(6) 0.054(7) 0.056(6) -0.002(6) 0.028(5) 0.004(6)
C10 0.071(8) 0.063(7) 0.082(8) 0.006(6) 0.040(7) 0.018(6)
C11 0.024(6) 0.045(7) 0.065(7) 0.003(5) 0.021(5) 0.003(5)
C12 0.084(9) 0.026(6) 0.060(7) 0.003(5) 0.029(7) -0.001(6)
C13 0.041(6) 0.057(7) 0.052(6) -0.008(5) 0.021(5) -0.009(6)
C14 0.053(8) 0.070(8) 0.046(6) 0.000(5) 0.024(6) -0.007(6)
C15 0.051(7) 0.064(7) 0.064(7) 0.005(5) 0.023(6) 0.010(5)
C16 0.059(8) 0.057(8) 0.060(7) 0.004(7) 0.024(6) -0.011(6)
C17 0.075(9) 0.076(9) 0.046(7) 0.004(6) 0.027(6) 0.005(7)
C18 0.071(9) 0.076(9) 0.062(8) 0.002(7) 0.022(7) 0.019(7)
C19 0.049(7) 0.057(8) 0.105(11) -0.017(8) 0.040(7) 0.013(6)
C20 0.144(12) 0.073(9) 0.053(8) 0.007(7) 0.040(8) 0.039(8)
C21 0.124(12) 0.087(10) 0.063(9) -0.016(8) 0.033(8) 0.028(9)
C23 0.061(8) 0.048(6) 0.053(7) -0.009(6) 0.027(6) -0.002(6)
C24 0.042(7) 0.076(8) 0.073(8) -0.004(7) 0.025(6) -0.001(6)
C25 0.079(9) 0.084(8) 0.064(8) -0.001(7) 0.042(8) -0.009(7)
C26 0.069(9) 0.057(7) 0.078(8) -0.007(7) 0.047(8) -0.009(6)
C27 0.037(8) 0.123(10) 0.064(8) -0.018(7) 0.004(6) 0.009(7)
C28 0.064(9) 0.118(10) 0.072(9) -0.019(8) 0.027(7) -0.015(8)
C30 0.083(11) 0.053(7) 0.090(10) 0.002(8) 0.057(9) -0.005(7)
C31 0.098(10) 0.045(7) 0.124(10) 0.002(6) 0.065(8) 0.007(6)
C32 0.054(8) 0.091(11) 0.089(11) 0.022(9) 0.033(8) 0.018(7)
C33 0.057(9) 0.225(17) 0.073(10) -0.016(11) 0.034(8) -0.056(10)
C34 0.058(10) 0.260(19) 0.069(10) -0.003(11) 0.022(8) -0.048(11)
C35 0.086(11) 0.066(8) 0.059(7) 0.012(5) 0.029(7) 0.004(6)
C36 0.085(11) 0.169(14) 0.078(10) 0.006(10) 0.041(9) 0.036(9)
C37 0.064(11) 0.208(16) 0.062(9) 0.011(10) 0.027(8) 0.035(10)

loop_
_atom_type_symbol
_atom_type_description
_atom_type_scat_dispersion_real
_atom_type_scat_dispersion_imag
_atom_type_scat_source
C C 0.0033 0.0016 'International Tables Vol C Tables 4.2.6.8 and 6.1.1.4'
H H 0.0000 0.0000 'International Tables Vol C Tables 4.2.6.8 and 6.1.1.4'
N N 0.0061 0.0033 'International Tables Vol C Tables 4.2.6.8 and 6.1.1.4'
O O 0.0106 0.0060 'International Tables Vol C Tables 4.2.6.8 and 6.1.1.4'
Zn Zn 0.2839 1.4301 'International Tables Vol C Tables 4.2.6.8 and 6.1.1.4'

loop_
_geom_angle_atom_site_label_1
_geom_angle_atom_site_label_2
_geom_angle_atom_site_label_3
_geom_angle
_geom_angle_site_symmetry_1
_geom_angle_site_symmetry_3
C33 N1 C37 114.9(10) . .
C33 N1 Zn1 126.4(9) . .
C37 N1 Zn1 118.5(8) . .
O4 Zn1 O6 117.4(4) 3 1_565
O4 Zn1 O2 113.4(4) 3 .
O6 Zn1 O2 115.5(4) 1_565 .
O4 Zn1 N1 107.4(4) 3 .
O6 Zn1 N1 103.6(4) 1_565 .
O2 Zn1 N1 96.3(4) . .
O8 Zn2 O5 112.1(9) . 1_565
O8 Zn2 O1 101.7(6) . .
O5 Zn2 O1 107.4(4) 1_565 .
O8 Zn2 O3 128.7(11) . 3
O5 Zn2 O3 102.2(4) 1_565 3
O1 Zn2 O3 103.1(4) . 3
C1 O1 Zn2 138.5(9) . .
C1 O2 Zn1 131.3(8) . .
C30 O3 Zn2 146.7(9) . 3_445
C30 O4 Zn1 122.7(8) . 3_445
C32 O5 Zn2 141.0(9) . 1_545
C32 O6 Zn1 130.9(9) . 1_545
O1 C1 O2 125.0(12) . .
O1 C1 C2 116.9(11) . .
O2 C1 C2 117.9(11) . .
C3 C2 C7 118.4(10) . .
C3 C2 C1 121.2(11) . .
C7 C2 C1 120.4(11) . .
C2 C3 C4 119.4(11) . .
C2 C3 H3 120.3 . .
C4 C3 H3 120.3 . .
C5 C4 C3 122.1(10) . .
C5 C4 H4 118.9 . .
C3 C4 H4 118.9 . .
C6 C5 C4 118.6(9) . .
C6 C5 C8 119.7(9) . .
C4 C5 C8 121.8(10) . .
C5 C6 C7 118.0(11) . .
C5 C6 H6 121.0 . .
C7 C6 H6 121.0 . .
C2 C7 C6 123.3(11) . .
C2 C7 H7 118.3 . .
C6 C7 H7 118.3 . .
C14 C8 C9 120.7(8) . .
C14 C8 C5 118.8(9) . .
C9 C8 C5 120.5(9) . .
C11 C9 C8 118.8(8) . .
C11 C9 C10 121.6(9) . .
C8 C9 C10 119.6(9) . .
C9 C10 H10A 109.5 . .
C9 C10 H10B 109.5 . .
H10A C10 H10B 109.5 . .
C9 C10 H10C 109.5 . .
H10A C10 H10C 109.5 . .
H10B C10 H10C 109.5 . .
C9 C11 C12 121.6(8) . .
C9 C11 C16 119.7(9) . .
C12 C11 C16 118.7(9) . .
C11 C12 C13 120.4(8) . .
C11 C12 C31 124.6(9) . .
C13 C12 C31 114.8(10) . .
C14 C13 C12 118.8(9) . .
C14 C13 C23 119.7(9) . .
C12 C13 C23 121.5(9) . .
C13 C14 C8 119.4(9) . .
C13 C14 C15 121.0(9) . .
C8 C14 C15 119.5(9) . .
C14 C15 H15A 109.5 . .
C14 C15 H15B 109.5 . .
H15A C15 H15B 109.5 . .
C14 C15 H15C 109.5 . .
H15A C15 H15C 109.5 . .
H15B C15 H15C 109.5 . .
C17 C16 C21 116.1(10) . .
C17 C16 C11 123.3(10) . .
C21 C16 C11 120.3(10) . .
C16 C17 C18 124.9(11) . .
C16 C17 H17 117.5 . .
C18 C17 H17 117.5 . .
C17 C18 C19 118.3(10) . .
C17 C18 H18 120.9 . .
C19 C18 H18 120.9 . .
C18 C19 C20 120.3(10) . .
C18 C19 C32 121.0(11) . .
C20 C19 C32 118.7(12) . .
C21 C20 C19 117.3(10) . .
C21 C20 H20 121.4 . .
C19 C20 H20 121.4 . .
C20 C21 C16 122.9(10) . .
C20 C21 H21 118.6 . .
C16 C21 H21 118.6 . .
C24 C23 C28 119.1(10) . .
C24 C23 C13 121.3(9) . .
C28 C23 C13 119.6(9) . .
C23 C24 C25 119.8(10) . .
C23 C24 H24 120.1 . .
C25 C24 H24 120.1 . .
C26 C25 C24 121.6(10) . .
C26 C25 H25 119.2 . .
C24 C25 H25 119.2 . .
C27 C26 C25 118.2(10) . .
C27 C26 C30 119.3(12) . .
C25 C26 C30 122.4(11) . .
C26 C27 C28 120.4(10) . .
C26 C27 H27 119.8 . .
C28 C27 H27 119.8 . .
C23 C28 C27 120.8(10) . .
C23 C28 H28 119.6 . .
C27 C28 H28 119.6 . .
O4 C30 O3 126.2(12) . .
O4 C30 C26 119.3(12) . .
O3 C30 C26 114.6(13) . .
C12 C31 H31A 109.5 . .
C12 C31 H31B 109.5 . .
H31A C31 H31B 109.5 . .
C12 C31 H31C 109.5 . .
H31A C31 H31C 109.5 . .
H31B C31 H31C 109.5 . .
O6 C32 O5 124.1(13) . .
O6 C32 C19 117.5(12) . .
O5 C32 C19 118.2(13) . .
N1 C33 C34 125.9(12) . .
N1 C33 H33 117.0 . .
C34 C33 H33 117.0 . .
C35 C34 C33 118.9(12) . .
C35 C34 H34 120.5 . .
C33 C34 H34 120.5 . .
C36 C35 C34 117.0(11) . .
C36 C35 C35 120.3(16) . 2_554
C34 C35 C35 122.7(14) . 2_554
C35 C36 C37 120.0(13) . .
C35 C36 H36 120.0 . .
C37 C36 H36 120.0 . .
N1 C37 C36 123.2(11) . .
N1 C37 H37 118.4 . .
C36 C37 H37 118.4 . .

loop_
_geom_bond_atom_site_label_1
_geom_bond_atom_site_label_2
_geom_bond_distance
_geom_bond_site_symmetry_2
N1 C33 1.264(13) .
N1 C37 1.357(14) .
N1 Zn1 2.008(9) .
Zn1 O4 1.885(9) 3
Zn1 O6 1.887(8) 1_565
Zn1 O2 1.914(7) .
Zn2 O8 1.956(17) .
Zn2 O5 1.973(9) 1_565
Zn2 O1 2.005(8) .
Zn2 O3 2.012(9) 3
O1 C1 1.213(11) .
O2 C1 1.246(11) .
O3 C30 1.230(12) .
O3 Zn2 2.012(9) 3_445
O4 C30 1.225(13) .
O4 Zn1 1.885(9) 3_445
O5 C32 1.246(13) .
O5 Zn2 1.973(9) 1_545
O6 C32 1.239(13) .
O6 Zn1 1.887(8) 1_545
C1 C2 1.494(15) .
C2 C3 1.333(12) .
C2 C7 1.359(13) .
C3 C4 1.386(13) .
C3 H3 0.9300 .
C4 C5 1.363(12) .
C4 H4 0.9300 .
C5 C6 1.362(12) .
C5 C8 1.559(12) .
C6 C7 1.377(13) .
C6 H6 0.9300 .
C7 H7 0.9300 .
C8 C14 1.391(12) .
C8 C9 1.409(12) .
C9 C11 1.358(11) .
C9 C10 1.535(12) .
C10 H10A 0.9600 .
C10 H10B 0.9600 .
C10 H10C 0.9600 .
C11 C12 1.366(12) .
C11 C16 1.475(13) .
C12 C13 1.413(12) .
C12 C31 1.522(12) .
C13 C14 1.388(12) .
C13 C23 1.481(13) .
C14 C15 1.562(12) .
C15 H15A 0.9600 .
C15 H15B 0.9600 .
C15 H15C 0.9600 .
C16 C17 1.330(12) .
C16 C21 1.415(14) .
C17 C18 1.374(13) .
C17 H17 0.9300 .
C18 C19 1.389(13) .
C18 H18 0.9300 .
C19 C20 1.406(13) .
C19 C32 1.521(15) .
C20 C21 1.386(14) .
C20 H20 0.9300 .
C21 H21 0.9300 .
C23 C24 1.371(12) .
C23 C28 1.385(14) .
C24 C25 1.396(14) .
C24 H24 0.9300 .
C25 C26 1.386(14) .
C25 H25 0.9300 .
C26 C27 1.376(13) .
C26 C30 1.504(15) .
C27 C28 1.398(15) .
C27 H27 0.9300 .
C28 H28 0.9300 .
C31 H31A 0.9600 .
C31 H31B 0.9600 .
C31 H31C 0.9600 .
C33 C34 1.379(16) .
C33 H33 0.9300 .
C34 C35 1.357(16) .
C34 H34 0.9300 .
C35 C36 1.348(15) .
C35 C35 1.51(2) 2_554
C36 C37 1.365(16) .
C36 H36 0.9300 .
C37 H37 0.9300 .
